data_1546221
loop_
_publ_author_name
'Roiser, Lukas'
'Waser, Mario'

_publ_section_title
;
 Enantioselective Spirocyclopropanation of para-Quinone Methides Using
 Ammonium Ylides.
;
_journal_issue 9
_journal_name_full 'Organic letters'
_journal_page_first 2338
_journal_page_last 2341
_journal_paper_doi 10.1021/acs.orglett.7b00869
_journal_volume 19
_journal_year 2017
_chemical_absolute_configuration ad
_chemical_formula_moiety 'C27 H36 Br N O2'
_chemical_formula_sum 'C27 H36 Br N O2'
_chemical_formula_weight 486.48
_space_group_crystal_system orthorhombic
_space_group_IT_number 19
_space_group_name_Hall 'P 2ac 2ab'
_space_group_name_H-M_alt 'P 21 21 21'
_symmetry_space_group_name_Hall 'P 2ac 2ab'
_symmetry_space_group_name_H-M 'P 21 21 21'
_atom_sites_solution_hydrogens geom
_atom_sites_solution_primary direct
_atom_sites_solution_secondary difmap
_cell_angle_alpha 90
_cell_angle_beta 90
_cell_angle_gamma 90
_cell_formula_units_Z 4
_cell_length_a 10.5792(7)
_cell_length_b 12.2534(9)
_cell_length_c 20.4903(16)
_cell_measurement_reflns_used 9899
_cell_measurement_temperature 300.(2)
_cell_measurement_theta_max 24.04
_cell_measurement_theta_min 2.54
_cell_volume 2656.2(3)
_computing_structure_refinement 'SHELXL-97 (Sheldrick, 2008)'
_computing_structure_solution 'SHELXS-97 (Sheldrick, 2008)'
_diffrn_ambient_temperature 300.(2)
_diffrn_measured_fraction_theta_full 0.996
_diffrn_measured_fraction_theta_max 0.996
_diffrn_measurement_device_type 'Bruker SMART APEX'
_diffrn_measurement_method omega-scan
_diffrn_radiation_monochromator graphite
_diffrn_radiation_type 'Mo K\a'
_diffrn_radiation_wavelength 0.71073
_diffrn_reflns_av_R_equivalents 0.0567
_diffrn_reflns_av_sigmaI/netI 0.0423
_diffrn_reflns_limit_h_max 12
_diffrn_reflns_limit_h_min -12
_diffrn_reflns_limit_k_max 14
_diffrn_reflns_limit_k_min -14
_diffrn_reflns_limit_l_max 24
_diffrn_reflns_limit_l_min -23
_diffrn_reflns_number 28521
_diffrn_reflns_theta_full 24.78
_diffrn_reflns_theta_max 24.78
_diffrn_reflns_theta_min 1.94
_exptl_absorpt_coefficient_mu 1.569
_exptl_absorpt_correction_T_max 0.57
_exptl_absorpt_correction_T_min 0.42
_exptl_absorpt_correction_type multi-scan
_exptl_absorpt_process_details
;
;
_exptl_crystal_colour yellow
_exptl_crystal_density_diffrn 1.217
_exptl_crystal_density_method 'not measured'
_exptl_crystal_description bloc
_exptl_crystal_F_000 1024
_exptl_crystal_size_max 0.670
_exptl_crystal_size_mid 0.490
_exptl_crystal_size_min 0.400
_refine_diff_density_max 0.268
_refine_diff_density_min -0.394
_refine_ls_abs_structure_details 'Flack H D (1983), Acta Cryst. A39, 876-881'
_refine_ls_abs_structure_Flack 0.041(10)
_refine_ls_extinction_method none
_refine_ls_goodness_of_fit_ref 1.049
_refine_ls_hydrogen_treatment constr
_refine_ls_matrix_type full
_refine_ls_number_parameters 288
_refine_ls_number_reflns 4544
_refine_ls_number_restraints 0
_refine_ls_restrained_S_all 1.049
_refine_ls_R_factor_all 0.0465
_refine_ls_R_factor_gt 0.0363
_refine_ls_shift/su_max 0.001
_refine_ls_shift/su_mean 0.000
_refine_ls_structure_factor_coef Fsqd
_refine_ls_weighting_details 'calc w=1/[\s^2^(Fo^2^)+(0.0380P)^2^+0.6673P] where P=(Fo^2^+2Fc^2^)/3'
_refine_ls_weighting_scheme calc
_refine_ls_wR_factor_gt 0.0904
_refine_ls_wR_factor_ref 0.0953
_reflns_number_gt 3855
_reflns_number_total 4544
_reflns_threshold_expression >2sigma(I)
_cod_data_source_file ol7b00869_si_002.cif
_cod_data_source_block I
_cod_database_code 1546221

loop_
_space_group_symop_operation_xyz
'x, y, z'
'x+1/2, -y+1/2, -z'
'-x, y+1/2, -z+1/2'
'-x+1/2, -y, z+1/2'

loop_
_atom_site_type_symbol
_atom_site_label
_atom_site_fract_x
_atom_site_fract_y
_atom_site_fract_z
_atom_site_U_iso_or_equiv
_atom_site_adp_type
_atom_site_calc_flag
_atom_site_refinement_flags
_atom_site_occupancy
Br Br1 0.50122(4) 1.30135(3) -0.01156(2) 0.08226(16) Uani d . 1
O O1 0.04500(19) 0.71973(18) -0.03101(11) 0.0617(6) Uani d . 1
O O2 0.1684(2) 0.7554(4) 0.29403(12) 0.1192(15) Uani d . 1
N N1 0.1965(2) 0.60112(19) 0.00036(11) 0.0493(6) Uani d . 1
C C1 -0.0343(4) 0.5979(4) 0.2518(3) 0.1077(16) Uani d . 1
H H1A -0.0005 0.5519 0.2181 0.162 Uiso calc R 1
H H1B -0.1116 0.567 0.268 0.162 Uiso calc R 1
H H1C 0.0256 0.6036 0.2868 0.162 Uiso calc R 1
C C2 -0.0606(3) 0.7115(3) 0.22391(15) 0.0586(8) Uani d . 1
C C3 0.0597(2) 0.7582(2) 0.19352(13) 0.0430(6) Uani d . 1
C C4 0.0693(2) 0.7827(2) 0.12977(12) 0.0401(6) Uani d . 1
H H4 -0.0002 0.77 0.103 0.048 Uiso calc R 1
C C5 0.1832(2) 0.8282(2) 0.10043(11) 0.0370(6) Uani d . 1
C C6 0.1632(2) 0.9008(2) 0.03954(12) 0.0390(6) Uani d . 1
H H6 0.0748 0.9071 0.0258 0.047 Uiso calc R 1
C C7 0.2403(2) 1.0017(2) 0.02792(12) 0.0370(6) Uani d . 1
C C8 0.2682(3) 1.0753(2) 0.07722(13) 0.0490(7) Uani d . 1
H H8 0.2366 1.0634 0.119 0.059 Uiso calc R 1
C C9 0.3422(3) 1.1659(2) 0.06533(14) 0.0529(7) Uani d . 1
H H9 0.3613 1.2143 0.0989 0.063 Uiso calc R 1
C C10 0.3873(3) 1.1836(2) 0.00362(16) 0.0509(7) Uani d . 1
C C11 0.2824(3) 1.0244(2) -0.03443(13) 0.0508(7) Uani d . 1
H H11 0.2608 0.9781 -0.0686 0.061 Uiso calc R 1
C C12 0.3567(3) 1.1157(3) -0.04652(15) 0.0574(8) Uani d . 1
H H12 0.3853 1.1303 -0.0885 0.069 Uiso calc R 1
C C13 0.2182(2) 0.7917(2) 0.02947(11) 0.0355(5) Uani d . 1
H H13 0.309 0.7918 0.0201 0.043 Uiso calc R 1
C C14 0.1452(2) 0.7008(2) -0.00303(12) 0.0408(6) Uani d . 1
C C15 0.3035(3) 0.5713(3) 0.04267(18) 0.0628(9) Uani d . 1
H H15A 0.3533 0.6361 0.0515 0.075 Uiso calc R 1
H H15B 0.3571 0.5199 0.0197 0.075 Uiso calc R 1
C C16 0.2628(5) 0.5214(4) 0.1065(2) 0.1093(16) Uani d . 1
H H16A 0.2096 0.5718 0.1296 0.164 Uiso calc R 1
H H16B 0.336 0.5053 0.1325 0.164 Uiso calc R 1
H H16C 0.2169 0.4553 0.0982 0.164 Uiso calc R 1
C C17 0.1353(4) 0.5101(3) -0.0339(2) 0.0826(12) Uani d . 1
H H17A 0.0531 0.5338 -0.0494 0.099 Uiso calc R 1
H H17B 0.1221 0.4508 -0.0034 0.099 Uiso calc R 1
C C18 0.2099(6) 0.4691(5) -0.0903(3) 0.128(2) Uani d . 1
H H18A 0.2114 0.5235 -0.124 0.192 Uiso calc R 1
H H18B 0.1717 0.4036 -0.1068 0.192 Uiso calc R 1
H H18C 0.2947 0.4538 -0.0764 0.192 Uiso calc R 1
C C19 0.1725(3) 0.7769(3) 0.23557(13) 0.0581(8) Uani d . 1
C C20 0.2903(2) 0.8201(2) 0.20655(12) 0.0411(6) Uani d . 1
C C21 0.4089(3) 0.8318(3) 0.24931(14) 0.0565(8) Uani d . 1
C C22 0.4515(4) 0.7170(4) 0.2699(2) 0.1146(19) Uani d . 1
H H22A 0.5252 0.7224 0.297 0.172 Uiso calc R 1
H H22B 0.4712 0.6748 0.2317 0.172 Uiso calc R 1
H H22C 0.3848 0.682 0.2937 0.172 Uiso calc R 1
C C23 0.5179(3) 0.8824(3) 0.21165(16) 0.0710(10) Uani d . 1
H H23A 0.4945 0.9542 0.1974 0.107 Uiso calc R 1
H H23B 0.5371 0.8379 0.1744 0.107 Uiso calc R 1
H H23C 0.5908 0.887 0.2394 0.107 Uiso calc R 1
C C24 0.3827(4) 0.9045(6) 0.3082(2) 0.124(2) Uani d . 1
H H24A 0.4591 0.9141 0.3327 0.186 Uiso calc R 1
H H24B 0.3197 0.8709 0.3353 0.186 Uiso calc R 1
H H24C 0.3527 0.9742 0.2935 0.186 Uiso calc R 1
C C25 0.2915(2) 0.8444(2) 0.14288(12) 0.0356(6) Uani d . 1
H H25 0.3652 0.873 0.125 0.043 Uiso calc R 1
C C26 -0.1657(3) 0.7014(4) 0.17236(19) 0.0900(13) Uani d . 1
H H26A -0.1805 0.7714 0.1527 0.135 Uiso calc R 1
H H26B -0.2419 0.6762 0.1928 0.135 Uiso calc R 1
H H26C -0.1402 0.6503 0.1394 0.135 Uiso calc R 1
C C27 -0.1110(4) 0.7865(4) 0.2776(2) 0.0922(14) Uani d . 1
H H27A -0.05 0.7914 0.3121 0.138 Uiso calc R 1
H H27B -0.1886 0.7572 0.2945 0.138 Uiso calc R 1
H H27C -0.1262 0.8578 0.2599 0.138 Uiso calc R 1

loop_
_atom_site_aniso_label
_atom_site_aniso_U_11
_atom_site_aniso_U_22
_atom_site_aniso_U_33
_atom_site_aniso_U_12
_atom_site_aniso_U_13
_atom_site_aniso_U_23
Br1 0.0702(2) 0.05587(19) 0.1207(4) -0.01386(19) -0.0002(2) 0.01583(19)
O1 0.0503(11) 0.0690(13) 0.0657(14) -0.0024(10) -0.0245(10) -0.0041(11)
O2 0.0776(17) 0.242(4) 0.0378(13) -0.051(2) -0.0015(12) 0.0428(19)
N1 0.0468(12) 0.0470(13) 0.0541(15) -0.0068(10) -0.0076(12) -0.0052(12)
C1 0.096(3) 0.091(3) 0.136(4) -0.011(3) 0.047(3) 0.042(3)
C2 0.0512(16) 0.070(2) 0.0548(19) -0.0152(16) 0.0195(14) -0.0093(17)
C3 0.0385(13) 0.0528(16) 0.0376(15) -0.0056(12) 0.0074(12) -0.0018(12)
C4 0.0315(12) 0.0515(16) 0.0371(15) -0.0042(12) -0.0003(11) -0.0043(12)
C5 0.0335(13) 0.0511(15) 0.0263(13) -0.0003(12) -0.0018(10) 0.0048(11)
C6 0.0376(13) 0.0508(15) 0.0286(13) 0.0022(12) -0.0060(11) 0.0025(12)
C7 0.0400(13) 0.0431(14) 0.0279(13) 0.0055(12) -0.0047(11) 0.0045(11)
C8 0.0657(19) 0.0532(17) 0.0280(14) 0.0048(15) 0.0023(13) -0.0020(12)
C9 0.0687(19) 0.0450(15) 0.0450(17) 0.0014(14) -0.0071(15) -0.0064(13)
C10 0.0483(15) 0.0422(14) 0.062(2) 0.0027(12) -0.0044(14) 0.0094(14)
C11 0.0676(19) 0.0550(17) 0.0297(15) -0.0027(15) -0.0012(14) -0.0039(12)
C12 0.073(2) 0.0624(19) 0.0366(16) -0.0057(17) 0.0113(15) 0.0061(15)
C13 0.0330(11) 0.0457(13) 0.0277(12) -0.0012(11) 0.0001(10) -0.0002(11)
C14 0.0368(13) 0.0538(15) 0.0317(13) -0.0037(11) 0.0012(11) -0.0015(13)
C15 0.0548(18) 0.0485(17) 0.085(2) 0.0031(15) -0.0116(18) -0.0075(16)
C16 0.117(4) 0.117(4) 0.094(3) 0.034(3) -0.013(3) 0.028(3)
C17 0.092(3) 0.0549(19) 0.101(3) -0.017(2) -0.025(2) -0.012(2)
C18 0.154(5) 0.125(4) 0.105(4) 0.051(4) -0.060(4) -0.064(3)
C19 0.0533(17) 0.092(2) 0.0286(15) -0.0098(17) 0.0041(13) 0.0102(15)
C20 0.0403(13) 0.0532(17) 0.0298(13) -0.0009(12) -0.0042(11) 0.0033(12)
C21 0.0434(15) 0.092(2) 0.0342(16) -0.0029(15) -0.0088(13) 0.0052(16)
C22 0.095(3) 0.132(4) 0.117(4) 0.003(3) -0.041(3) 0.065(3)
C23 0.0455(18) 0.112(3) 0.055(2) -0.010(2) -0.0153(16) 0.0053(18)
C24 0.074(3) 0.234(7) 0.064(3) -0.024(4) -0.007(2) -0.068(4)
C25 0.0311(13) 0.0441(13) 0.0317(13) -0.0034(11) 0.0007(11) 0.0032(11)
C26 0.055(2) 0.134(4) 0.081(3) -0.040(2) 0.0157(18) -0.016(3)
C27 0.075(2) 0.123(3) 0.078(3) -0.028(3) 0.043(2) -0.026(3)

loop_
_atom_type_symbol
_atom_type_description
_atom_type_scat_dispersion_real
_atom_type_scat_dispersion_imag
_atom_type_scat_source
C C 0.0033 0.0016 'International Tables Vol C Tables 4.2.6.8 and 6.1.1.4'
H H 0.0000 0.0000 'International Tables Vol C Tables 4.2.6.8 and 6.1.1.4'
N N 0.0061 0.0033 'International Tables Vol C Tables 4.2.6.8 and 6.1.1.4'
O O 0.0106 0.0060 'International Tables Vol C Tables 4.2.6.8 and 6.1.1.4'
Br Br -0.2901 2.4595 'International Tables Vol C Tables 4.2.6.8 and 6.1.1.4'

loop_
_geom_angle_atom_site_label_1
_geom_angle_atom_site_label_2
_geom_angle_atom_site_label_3
_geom_angle
C14 N1 C17 119.3(3)
C14 N1 C15 124.7(2)
C17 N1 C15 115.6(3)
C2 C1 H1A 109.5
C2 C1 H1B 109.5
H1A C1 H1B 109.5
C2 C1 H1C 109.5
H1A C1 H1C 109.5
H1B C1 H1C 109.5
C3 C2 C27 111.1(3)
C3 C2 C1 110.0(3)
C27 C2 C1 109.9(4)
C3 C2 C26 110.6(3)
C27 C2 C26 106.9(3)
C1 C2 C26 108.3(3)
C4 C3 C19 117.8(2)
C4 C3 C2 122.9(3)
C19 C3 C2 119.3(2)
C3 C4 C5 123.3(2)
C3 C4 H4 118.4
C5 C4 H4 118.4
C25 C5 C4 117.2(2)
C25 C5 C6 120.8(2)
C4 C5 C6 116.1(2)
C25 C5 C13 114.2(2)
C4 C5 C13 118.0(2)
C6 C5 C13 56.44(16)
C13 C6 C7 120.8(2)
C13 C6 C5 62.40(17)
C7 C6 C5 121.9(2)
C13 C6 H6 114.1
C7 C6 H6 114.1
C5 C6 H6 114.1
C11 C7 C8 118.3(3)
C11 C7 C6 119.2(2)
C8 C7 C6 122.4(2)
C9 C8 C7 121.0(3)
C9 C8 H8 119.5
C7 C8 H8 119.5
C10 C9 C8 119.2(3)
C10 C9 H9 120.4
C8 C9 H9 120.4
C12 C10 C9 121.2(3)
C12 C10 Br1 119.3(2)
C9 C10 Br1 119.4(2)
C7 C11 C12 120.6(3)
C7 C11 H11 119.7
C12 C11 H11 119.7
C10 C12 C11 119.5(3)
C10 C12 H12 120.3
C11 C12 H12 120.3
C6 C13 C14 122.0(2)
C6 C13 C5 61.16(16)
C14 C13 C5 120.0(2)
C6 C13 H13 114.5
C14 C13 H13 114.5
C5 C13 H13 114.5
O1 C14 N1 123.1(2)
O1 C14 C13 120.5(2)
N1 C14 C13 116.3(2)
N1 C15 C16 113.1(3)
N1 C15 H15A 109.0
C16 C15 H15A 109.0
N1 C15 H15B 109.0
C16 C15 H15B 109.0
H15A C15 H15B 107.8
C15 C16 H16A 109.5
C15 C16 H16B 109.5
H16A C16 H16B 109.5
C15 C16 H16C 109.5
H16A C16 H16C 109.5
H16B C16 H16C 109.5
N1 C17 C18 113.2(4)
N1 C17 H17A 108.9
C18 C17 H17A 108.9
N1 C17 H17B 108.9
C18 C17 H17B 108.9
H17A C17 H17B 107.7
C17 C18 H18A 109.5
C17 C18 H18B 109.5
H18A C18 H18B 109.5
C17 C18 H18C 109.5
H18A C18 H18C 109.5
H18B C18 H18C 109.5
O2 C19 C20 120.0(3)
O2 C19 C3 120.2(3)
C20 C19 C3 119.8(2)
C25 C20 C19 118.7(2)
C25 C20 C21 121.8(2)
C19 C20 C21 119.5(2)
C23 C21 C24 107.5(3)
C23 C21 C22 106.9(3)
C24 C21 C22 111.8(4)
C23 C21 C20 111.6(2)
C24 C21 C20 110.9(3)
C22 C21 C20 108.1(3)
C21 C22 H22A 109.5
C21 C22 H22B 109.5
H22A C22 H22B 109.5
C21 C22 H22C 109.5
H22A C22 H22C 109.5
H22B C22 H22C 109.5
C21 C23 H23A 109.5
C21 C23 H23B 109.5
H23A C23 H23B 109.5
C21 C23 H23C 109.5
H23A C23 H23C 109.5
H23B C23 H23C 109.5
C21 C24 H24A 109.5
C21 C24 H24B 109.5
H24A C24 H24B 109.5
C21 C24 H24C 109.5
H24A C24 H24C 109.5
H24B C24 H24C 109.5
C20 C25 C5 123.1(2)
C20 C25 H25 118.5
C5 C25 H25 118.5
C2 C26 H26A 109.5
C2 C26 H26B 109.5
H26A C26 H26B 109.5
C2 C26 H26C 109.5
H26A C26 H26C 109.5
H26B C26 H26C 109.5
C2 C27 H27A 109.5
C2 C27 H27B 109.5
H27A C27 H27B 109.5
C2 C27 H27C 109.5
H27A C27 H27C 109.5
H27B C27 H27C 109.5

loop_
_geom_bond_atom_site_label_1
_geom_bond_atom_site_label_2
_geom_bond_distance
Br1 C10 1.906(3)
O1 C14 1.228(3)
O2 C19 1.228(4)
N1 C14 1.338(3)
N1 C17 1.468(4)
N1 C15 1.471(4)
C1 C2 1.530(6)
C1 H1A 0.96
C1 H1B 0.96
C1 H1C 0.96
C2 C3 1.528(4)
C2 C27 1.529(5)
C2 C26 1.539(5)
C3 C4 1.344(4)
C3 C19 1.490(4)
C4 C5 1.458(4)
C4 H4 0.93
C5 C25 1.452(3)
C5 C6 1.547(3)
C5 C13 1.565(3)
C6 C13 1.472(4)
C6 C7 1.500(4)
C6 H6 0.98
C7 C11 1.381(4)
C7 C8 1.386(4)
C8 C9 1.380(4)
C8 H8 0.93
C9 C10 1.369(4)
C9 H9 0.93
C10 C12 1.361(4)
C11 C12 1.390(4)
C11 H11 0.93
C12 H12 0.93
C13 C14 1.510(3)
C13 H13 0.98
C15 C16 1.507(6)
C15 H15A 0.97
C15 H15B 0.97
C16 H16A 0.96
C16 H16B 0.96
C16 H16C 0.96
C17 C18 1.485(7)
C17 H17A 0.97
C17 H17B 0.97
C18 H18A 0.96
C18 H18B 0.96
C18 H18C 0.96
C19 C20 1.479(4)
C20 C25 1.338(3)
C20 C21 1.537(4)
C21 C23 1.519(4)
C21 C24 1.525(5)
C21 C22 1.536(6)
C22 H22A 0.96
C22 H22B 0.96
C22 H22C 0.96
C23 H23A 0.96
C23 H23B 0.96
C23 H23C 0.96
C24 H24A 0.96
C24 H24B 0.96
C24 H24C 0.96
C25 H25 0.93
C26 H26A 0.96
C26 H26B 0.96
C26 H26C 0.96
C27 H27A 0.96
C27 H27B 0.96
C27 H27C 0.96
